data_2222608
loop_
_publ_author_name
'L\'opez-Rodr\'iguez, Mat\'ias'
'P. Garc\'ia, Victor'
'Zater, Han\^ene'
'Benayache, Samir'
'Benayache, Fadila'

_publ_section_title
;
 Cynaratriol, a sesquiterpene lactone from <i>Centaurea musimomum</i>
;
_journal_coeditor_code BX2222
_journal_issue 8
_journal_name_full 'Acta Crystallographica Section E'
_journal_page_first o1867
_journal_page_last o1868
_journal_paper_doi 10.1107/S1600536809026701
_journal_volume 65
_journal_year 2009
_chemical_formula_iupac 'C15 H22 O5'
_chemical_formula_moiety 'C15 H22 O5'
_chemical_formula_sum 'C15 H22 O5'
_chemical_formula_weight 282.33
_chemical_name_common cynaratriol
_chemical_name_systematic
;
3,8-dihydroxy-3-(hydroxymethyl)-9-methyl-\
6-methylenedecahydroazuleno[4,5-<i>b</i>]furan-2(3<i>H</i>)-one
;
_space_group_IT_number 19
_symmetry_cell_setting orthorhombic
_symmetry_space_group_name_Hall 'P 2ac 2ab'
_symmetry_space_group_name_H-M 'P 21 21 21'
_audit_creation_method 'WinGX routine CIF_UPDATE'
_cell_angle_alpha 90
_cell_angle_beta 90
_cell_angle_gamma 90
_cell_formula_units_Z 4
_cell_length_a 8.417(4)
_cell_length_b 9.919(3)
_cell_length_c 17.187(8)
_cell_measurement_reflns_used 7053
_cell_measurement_temperature 293(2)
_cell_measurement_theta_max 28.6
_cell_measurement_theta_min 3.2
_cell_volume 1434.9(10)
_computing_cell_refinement 'SCALEPACK (Otwinowski & Minor, 1997)'
_computing_data_collection 'COLLECT (Nonius, 2000)'
_computing_data_reduction 'SCALEPACK and DENZO (Otwinowski & Minor, 1997)'
_computing_molecular_graphics 'PLATON (Spek, 2009)'
_computing_publication_material 'WinGX (Farrugia, 1999)'
_computing_structure_refinement 'SHELXL97 (Sheldrick, 2008)'
_computing_structure_solution 'SIR97 (Altomare <i>et al.</i>, 1999)'
_diffrn_ambient_temperature 293(2)
_diffrn_detector_area_resol_mean 9
_diffrn_measured_fraction_theta_full 0.968
_diffrn_measured_fraction_theta_max 0.968
_diffrn_measurement_device '95mm CCDcamera on \k goniostat'
_diffrn_measurement_device_type 'Enraf--Nonius KappaCCD'
_diffrn_measurement_method '\f and \w'
_diffrn_radiation_monochromator graphite
_diffrn_radiation_source 'fine-focus sealed tube'
_diffrn_radiation_type MoK\a
_diffrn_radiation_wavelength 0.71073
_diffrn_reflns_av_R_equivalents 0.0378
_diffrn_reflns_limit_h_max 11
_diffrn_reflns_limit_h_min -10
_diffrn_reflns_limit_k_max 12
_diffrn_reflns_limit_k_min -12
_diffrn_reflns_limit_l_max 23
_diffrn_reflns_limit_l_min -22
_diffrn_reflns_number 8829
_diffrn_reflns_theta_full 28.62
_diffrn_reflns_theta_max 28.62
_diffrn_reflns_theta_min 3.17
_exptl_absorpt_coefficient_mu 0.097
_exptl_absorpt_correction_type none
_exptl_crystal_colour colourless
_exptl_crystal_density_diffrn 1.307
_exptl_crystal_density_method 'not measured'
_exptl_crystal_description block
_exptl_crystal_F_000 608
_exptl_crystal_size_max 0.40
_exptl_crystal_size_mid 0.30
_exptl_crystal_size_min 0.25
_refine_diff_density_max 0.205
_refine_diff_density_min -0.172
_refine_ls_extinction_method none
_refine_ls_goodness_of_fit_ref 1.111
_refine_ls_hydrogen_treatment mixed
_refine_ls_matrix_type full
_refine_ls_number_parameters 194
_refine_ls_number_reflns 2054
_refine_ls_number_restraints 0
_refine_ls_restrained_S_all 1.111
_refine_ls_R_factor_all 0.0495
_refine_ls_R_factor_gt 0.042
_refine_ls_shift/su_max 0.01
_refine_ls_shift/su_mean 0.001
_refine_ls_structure_factor_coef Fsqd
_refine_ls_weighting_details 'calc w=1/[\s^2^(Fo^2^)+(0.0447P)^2^+0.2149P] where P=(Fo^2^+2Fc^2^)/3'
_refine_ls_weighting_scheme calc
_refine_ls_wR_factor_ref 0.1013
_reflns_number_gt 1847
_reflns_number_total 2054
_reflns_threshold_expression >2\s(I)
_cod_data_source_file bx2222.cif
_cod_data_source_block I
_cod_database_code 2222608
_cod_database_fobs_code 2222608

loop_
_symmetry_equiv_pos_as_xyz
'x, y, z'
'-x+1/2, -y, z+1/2'
'x+1/2, -y+1/2, -z'
'-x, y+1/2, -z+1/2'

loop_
_atom_site_type_symbol
_atom_site_label
_atom_site_fract_x
_atom_site_fract_y
_atom_site_fract_z
_atom_site_U_iso_or_equiv
_atom_site_adp_type
_atom_site_calc_flag
_atom_site_refinement_flags
_atom_site_occupancy
_atom_site_disorder_assembly
_atom_site_disorder_group
O O1 -0.0496(3) 0.33998(17) 0.44392(9) 0.0577(5) Uani d . 1 . .
H H1O -0.107(5) 0.379(4) 0.469(2) 0.108(15) Uiso d . 1 . .
O O2 -0.14872(16) 0.42543(15) 0.15121(8) 0.0379(3) Uani d . 1 . .
O O3 -0.30157(18) 0.45503(19) 0.04747(9) 0.0540(4) Uani d . 1 . .
O O4 -0.0339(3) 0.60068(15) -0.01439(9) 0.0521(5) Uani d . 1 . .
H H4O -0.020(4) 0.673(3) 0.0102(18) 0.070(9) Uiso d . 1 . .
O O5 0.0257(3) 0.25259(15) 0.02916(9) 0.0536(5) Uani d . 1 . .
H H5O 0.074(3) 0.190(3) 0.0041(15) 0.052(7) Uiso d . 1 . .
C C1 0.2066(2) 0.4743(2) 0.28881(12) 0.0388(5) Uani d . 1 . .
H H1 0.2376 0.5613 0.3112 0.047 Uiso calc R 1 . .
C C2 0.1768(3) 0.3797(2) 0.35773(12) 0.0472(5) Uani d . 1 . .
H H2A 0.1727 0.2863 0.3412 0.057 Uiso calc R 1 . .
H H2B 0.258 0.3898 0.3973 0.057 Uiso calc R 1 . .
C C3 0.0174(3) 0.4275(2) 0.38653(11) 0.0422(5) Uani d . 1 . .
H H3 0.0292 0.5179 0.4088 0.051 Uiso calc R 1 . .
C C4 -0.0815(2) 0.4369(2) 0.31246(11) 0.0358(4) Uani d . 1 . .
H H4 -0.1096 0.3453 0.2962 0.043 Uiso calc R 1 . .
C C5 0.0359(2) 0.49556(18) 0.25231(10) 0.0308(4) Uani d . 1 . .
H H5 0.0163 0.5926 0.2478 0.037 Uiso calc R 1 . .
C C6 0.0215(2) 0.43313(19) 0.17180(10) 0.0289(4) Uani d . 1 . .
H H6 0.0675 0.3424 0.1721 0.035 Uiso calc R 1 . .
C C7 0.0949(2) 0.51598(19) 0.10596(10) 0.0326(4) Uani d . 1 . .
H H7 0.0813 0.6111 0.12 0.039 Uiso calc R 1 . .
C C8 0.2719(3) 0.4939(3) 0.09333(13) 0.0476(5) Uani d . 1 . .
H H8A 0.3076 0.5493 0.0502 0.057 Uiso calc R 1 . .
H H8B 0.2906 0.4003 0.0798 0.057 Uiso calc R 1 . .
C C9 0.3682(3) 0.5293(3) 0.16608(14) 0.0542(6) Uani d . 1 . .
H H9A 0.4804 0.5268 0.1533 0.065 Uiso calc R 1 . .
H H9B 0.3425 0.6206 0.1819 0.065 Uiso calc R 1 . .
C C10 0.3375(2) 0.4353(2) 0.23343(13) 0.0461(5) Uani d . 1 . .
C C11 -0.0147(2) 0.48927(19) 0.03617(10) 0.0346(4) Uani d . 1 . .
C C12 -0.1702(2) 0.4552(2) 0.07626(11) 0.0373(4) Uani d . 1 . .
C C13 0.0313(3) 0.37152(19) -0.01605(12) 0.0422(5) Uani d . 1 . .
H H13A -0.042 0.3648 -0.0594 0.051 Uiso calc R 1 . .
H H13B 0.1375 0.3848 -0.0366 0.051 Uiso calc R 1 . .
C C14 0.4258(3) 0.3269(3) 0.24326(18) 0.0706(8) Uani d . 1 . .
H H14A 0.4085 0.2709 0.2858 0.085 Uiso calc R 1 . .
H H14B 0.5055 0.3065 0.2077 0.085 Uiso calc R 1 . .
C C15 -0.2339(3) 0.5172(3) 0.32204(14) 0.0529(6) Uani d . 1 . .
H H15B -0.2088 0.6069 0.3391 0.079 Uiso calc R 1 . .
H H15A -0.3005 0.4742 0.36 0.079 Uiso calc R 1 . .
H H15C -0.2887 0.5213 0.2731 0.079 Uiso calc R 1 . .

loop_
_atom_site_aniso_label
_atom_site_aniso_U_11
_atom_site_aniso_U_22
_atom_site_aniso_U_33
_atom_site_aniso_U_12
_atom_site_aniso_U_13
_atom_site_aniso_U_23
O1 0.0988(15) 0.0417(8) 0.0325(8) 0.0184(9) 0.0167(9) 0.0085(6)
O2 0.0299(6) 0.0527(8) 0.0313(7) -0.0041(6) -0.0031(6) -0.0017(6)
O3 0.0408(8) 0.0734(11) 0.0476(9) 0.0025(8) -0.0155(7) -0.0084(8)
O4 0.0908(13) 0.0333(7) 0.0323(8) -0.0003(8) -0.0162(9) 0.0022(6)
O5 0.0823(13) 0.0323(7) 0.0462(9) 0.0082(8) 0.0134(9) -0.0018(7)
C1 0.0402(10) 0.0410(10) 0.0353(10) -0.0029(8) -0.0124(8) -0.0052(8)
C2 0.0600(13) 0.0485(11) 0.0330(11) 0.0082(11) -0.0148(10) -0.0014(9)
C3 0.0679(14) 0.0321(9) 0.0268(9) 0.0063(10) -0.0025(10) -0.0004(7)
C4 0.0454(10) 0.0334(9) 0.0286(9) -0.0013(9) 0.0015(8) 0.0000(7)
C5 0.0344(9) 0.0299(8) 0.0280(8) 0.0005(7) -0.0039(7) -0.0003(7)
C6 0.0264(8) 0.0318(8) 0.0286(9) 0.0000(7) -0.0024(7) -0.0003(7)
C7 0.0358(9) 0.0345(9) 0.0276(9) -0.0040(8) -0.0006(8) -0.0009(7)
C8 0.0375(11) 0.0649(14) 0.0403(11) -0.0067(11) 0.0058(9) -0.0016(11)
C9 0.0317(10) 0.0745(16) 0.0563(14) -0.0137(11) 0.0001(10) -0.0048(12)
C10 0.0295(9) 0.0611(12) 0.0476(12) -0.0039(10) -0.0109(9) -0.0071(10)
C11 0.0464(10) 0.0300(8) 0.0272(9) 0.0007(8) -0.0045(8) -0.0004(7)
C12 0.0395(10) 0.0387(10) 0.0338(10) 0.0014(9) -0.0068(8) -0.0092(8)
C13 0.0572(13) 0.0373(10) 0.0320(10) 0.0021(10) 0.0015(10) -0.0045(8)
C14 0.0441(13) 0.088(2) 0.0794(19) 0.0196(15) -0.0051(14) -0.0036(16)
C15 0.0459(12) 0.0723(15) 0.0405(12) 0.0069(12) 0.0112(10) 0.0035(11)

loop_
_atom_type_symbol
_atom_type_description
_atom_type_scat_dispersion_real
_atom_type_scat_dispersion_imag
_atom_type_scat_source
C C 0.0033 0 'International Tables Vol C Tables 4.2.6.8 and 6.1.1.4'
H H 0 0 'International Tables Vol C Tables 4.2.6.8 and 6.1.1.4'
O O 0.0106 0 'International Tables Vol C Tables 4.2.6.8 and 6.1.1.4'

loop_
_geom_angle_atom_site_label_1
_geom_angle_atom_site_label_2
_geom_angle_atom_site_label_3
_geom_angle_site_symmetry_1
_geom_angle_site_symmetry_3
_geom_angle
_geom_angle_publ_flag
C3 O1 H1O . . 110(3) ?
C12 O2 C6 . . 110.58(15) ?
C11 O4 H4O . . 110(2) ?
C13 O5 H5O . . 108.2(17) ?
C10 C1 C2 . . 116.82(18) ?
C10 C1 C5 . . 116.63(16) ?
C2 C1 C5 . . 103.87(16) ?
C10 C1 H1 . . 106.2 ?
C2 C1 H1 . . 106.2 ?
C5 C1 H1 . . 106.2 ?
C3 C2 C1 . . 101.96(17) ?
C3 C2 H2A . . 111.4 ?
C1 C2 H2A . . 111.4 ?
C3 C2 H2B . . 111.4 ?
C1 C2 H2B . . 111.4 ?
H2A C2 H2B . . 109.2 ?
O1 C3 C2 . . 112.74(18) ?
O1 C3 C4 . . 113.45(19) ?
C2 C3 C4 . . 103.36(16) ?
O1 C3 H3 . . 109 ?
C2 C3 H3 . . 109 ?
C4 C3 H3 . . 109 ?
C15 C4 C3 . . 113.75(17) ?
C15 C4 C5 . . 114.55(17) ?
C3 C4 C5 . . 103.48(16) ?
C15 C4 H4 . . 108.3 ?
C3 C4 H4 . . 108.3 ?
C5 C4 H4 . . 108.3 ?
C6 C5 C4 . . 113.89(15) ?
C6 C5 C1 . . 112.26(15) ?
C4 C5 C1 . . 105.39(15) ?
C6 C5 H5 . . 108.4 ?
C4 C5 H5 . . 108.4 ?
C1 C5 H5 . . 108.4 ?
O2 C6 C5 . . 108.44(14) ?
O2 C6 C7 . . 104.02(14) ?
C5 C6 C7 . . 114.98(15) ?
O2 C6 H6 . . 109.7 ?
C5 C6 H6 . . 109.7 ?
C7 C6 H6 . . 109.7 ?
C8 C7 C6 . . 115.08(17) ?
C8 C7 C11 . . 116.86(17) ?
C6 C7 C11 . . 104.04(15) ?
C8 C7 H7 . . 106.7 ?
C6 C7 H7 . . 106.7 ?
C11 C7 H7 . . 106.7 ?
C7 C8 C9 . . 111.64(18) ?
C7 C8 H8A . . 109.3 ?
C9 C8 H8A . . 109.3 ?
C7 C8 H8B . . 109.3 ?
C9 C8 H8B . . 109.3 ?
H8A C8 H8B . . 108 ?
C10 C9 C8 . . 113.23(19) ?
C10 C9 H9A . . 108.9 ?
C8 C9 H9A . . 108.9 ?
C10 C9 H9B . . 108.9 ?
C8 C9 H9B . . 108.9 ?
H9A C9 H9B . . 107.7 ?
C14 C10 C1 . . 122.8(2) ?
C14 C10 C9 . . 120.4(2) ?
C1 C10 C9 . . 116.8(2) ?
O4 C11 C12 . . 110.76(17) ?
O4 C11 C13 . . 105.43(15) ?
C12 C11 C13 . . 108.42(17) ?
O4 C11 C7 . . 114.41(16) ?
C12 C11 C7 . . 101.65(15) ?
C13 C11 C7 . . 116.10(17) ?
O3 C12 O2 . . 121.20(19) ?
O3 C12 C11 . . 127.03(18) ?
O2 C12 C11 . . 111.76(16) ?
O5 C13 C11 . . 107.92(16) ?
O5 C13 H13A . . 110.1 ?
C11 C13 H13A . . 110.1 ?
O5 C13 H13B . . 110.1 ?
C11 C13 H13B . . 110.1 ?
H13A C13 H13B . . 108.4 ?
C10 C14 H14A . . 120 ?
C10 C14 H14B . . 120 ?
H14A C14 H14B . . 120 ?
C4 C15 H15B . . 109.5 ?
C4 C15 H15A . . 109.5 ?
H15B C15 H15A . . 109.5 ?
C4 C15 H15C . . 109.5 ?
H15B C15 H15C . . 109.5 ?
H15A C15 H15C . . 109.5 ?

loop_
_geom_bond_atom_site_label_1
_geom_bond_atom_site_label_2
_geom_bond_site_symmetry_2
_geom_bond_distance
_geom_bond_publ_flag
O1 C3 . 1.430(3) ?
O1 H1O . 0.76(4) ?
O2 C12 . 1.334(2) ?
O2 C6 . 1.477(2) ?
O3 C12 . 1.211(2) ?
O4 C11 . 1.415(2) ?
O4 H4O . 0.84(3) ?
O5 C13 . 1.413(3) ?
O5 H5O . 0.86(3) ?
C1 C10 . 1.507(3) ?
C1 C2 . 1.531(3) ?
C1 C5 . 1.582(3) ?
C1 H1 . 0.98 ?
C2 C3 . 1.507(3) ?
C2 H2A . 0.97 ?
C2 H2B . 0.97 ?
C3 C4 . 1.524(3) ?
C3 H3 . 0.98 ?
C4 C15 . 1.519(3) ?
C4 C5 . 1.544(3) ?
C4 H4 . 0.98 ?
C5 C6 . 1.521(2) ?
C5 H5 . 0.98 ?
C6 C7 . 1.529(3) ?
C6 H6 . 0.98 ?
C7 C8 . 1.522(3) ?
C7 C11 . 1.536(3) ?
C7 H7 . 0.98 ?
C8 C9 . 1.531(3) ?
C8 H8A . 0.97 ?
C8 H8B . 0.97 ?
C9 C10 . 1.509(3) ?
C9 H9A . 0.97 ?
C9 H9B . 0.97 ?
C10 C14 . 1.317(4) ?
C11 C12 . 1.517(3) ?
C11 C13 . 1.523(3) ?
C13 H13A . 0.97 ?
C13 H13B . 0.97 ?
C14 H14A . 0.93 ?
C14 H14B . 0.93 ?
C15 H15B . 0.96 ?
C15 H15A . 0.96 ?
C15 H15C . 0.96 ?

loop_
_geom_hbond_atom_site_label_D
_geom_hbond_atom_site_label_H
_geom_hbond_atom_site_label_A
_geom_hbond_site_symmetry_A
_geom_hbond_distance_DH
_geom_hbond_distance_HA
_geom_hbond_distance_DA
_geom_hbond_angle_DHA
O4 H4O O1 4 0.84(3) 1.93(3) 2.756(2) 169(3)
O5 H5O O3 3 0.86(3) 1.99(3) 2.844(2) 176(3)
O1 H1O O3 2_465 0.76(4) 2.26(4) 2.978(3) 159(4)

loop_
_geom_torsion_atom_site_label_1
_geom_torsion_atom_site_label_2
_geom_torsion_atom_site_label_3
_geom_torsion_atom_site_label_4
_geom_torsion_site_symmetry_1
_geom_torsion_site_symmetry_2
_geom_torsion_site_symmetry_3
_geom_torsion_site_symmetry_4
_geom_torsion
_geom_torsion_publ_flag
C10 C1 C2 C3 . . . . -165.75(17) ?
C5 C1 C2 C3 . . . . -35.80(18) ?
C1 C2 C3 O1 . . . . 170.47(17) ?
C1 C2 C3 C4 . . . . 47.57(19) ?
O1 C3 C4 C15 . . . . 72.7(2) ?
C2 C3 C4 C15 . . . . -164.87(18) ?
O1 C3 C4 C5 . . . . -162.39(16) ?
C2 C3 C4 C5 . . . . -39.96(19) ?
C15 C4 C5 C6 . . . . -95.3(2) ?
C3 C4 C5 C6 . . . . 140.34(15) ?
C15 C4 C5 C1 . . . . 141.25(19) ?
C3 C4 C5 C1 . . . . 16.86(18) ?
C10 C1 C5 C6 . . . . 17.1(2) ?
C2 C1 C5 C6 . . . . -112.97(17) ?
C10 C1 C5 C4 . . . . 141.60(18) ?
C2 C1 C5 C4 . . . . 11.53(19) ?
C12 O2 C6 C5 . . . . 140.81(16) ?
C12 O2 C6 C7 . . . . 18.0(2) ?
C4 C5 C6 O2 . . . . 45.5(2) ?
C1 C5 C6 O2 . . . . 165.20(15) ?
C4 C5 C6 C7 . . . . 161.46(16) ?
C1 C5 C6 C7 . . . . -78.87(19) ?
O2 C6 C7 C8 . . . . -156.38(16) ?
C5 C6 C7 C8 . . . . 85.2(2) ?
O2 C6 C7 C11 . . . . -27.24(18) ?
C5 C6 C7 C11 . . . . -145.67(15) ?
C6 C7 C8 C9 . . . . -59.8(3) ?
C11 C7 C8 C9 . . . . 177.73(18) ?
C7 C8 C9 C10 . . . . 67.0(3) ?
C2 C1 C10 C14 . . . . -1.2(3) ?
C5 C1 C10 C14 . . . . -124.9(2) ?
C2 C1 C10 C9 . . . . -179.27(18) ?
C5 C1 C10 C9 . . . . 57.1(2) ?
C8 C9 C10 C14 . . . . 91.2(3) ?
C8 C9 C10 C1 . . . . -90.7(2) ?
C8 C7 C11 O4 . . . . -86.5(2) ?
C6 C7 C11 O4 . . . . 145.49(17) ?
C8 C7 C11 C12 . . . . 154.14(18) ?
C6 C7 C11 C12 . . . . 26.08(18) ?
C8 C7 C11 C13 . . . . 36.7(3) ?
C6 C7 C11 C13 . . . . -91.3(2) ?
C6 O2 C12 O3 . . . . -179.83(19) ?
C6 O2 C12 C11 . . . . -0.8(2) ?
O4 C11 C12 O3 . . . . 40.5(3) ?
C13 C11 C12 O3 . . . . -74.7(3) ?
C7 C11 C12 O3 . . . . 162.5(2) ?
O4 C11 C12 O2 . . . . -138.44(16) ?
C13 C11 C12 O2 . . . . 106.34(18) ?
C7 C11 C12 O2 . . . . -16.5(2) ?
O4 C11 C13 O5 . . . . -170.20(19) ?
C12 C11 C13 O5 . . . . -51.6(2) ?
C7 C11 C13 O5 . . . . 62.0(2) ?

loop_
_cod_related_entry_id
_cod_related_entry_database
_cod_related_entry_code
1 ChemSpider 24742828
